data_4087801
loop_
_publ_author_name
'Nako, Adi E.'
'Chen, Wenyi'
'White, Andrew J. P.'
'Crimmin, Mark R.'

_publ_section_title
;
 Yttrium-Catalyzed Amine--Silane Dehydrocoupling: Extended Reaction Scope
 with a Phosphorus-Based Ligand
;
_journal_issue 17
_journal_name_full Organometallics
_journal_page_first 4369
_journal_paper_doi 10.1021/acs.organomet.5b00607
_journal_volume 34
_journal_year 2015
_chemical_formula_moiety 'C35 H63 N3 P Si4 Y'
_chemical_formula_sum 'C35 H63 N3 P Si4 Y'
_chemical_formula_weight 758.12
_space_group_crystal_system monoclinic
_space_group_IT_number 14
_space_group_name_Hall '-P 2yn'
_space_group_name_H-M_alt 'P 1 21/n 1'
_atom_sites_solution_hydrogens mixed
_audit_creation_method SHELXL
_cell_angle_alpha 90
_cell_angle_beta 100.920(4)
_cell_angle_gamma 90
_cell_formula_units_Z 4
_cell_length_a 15.1540(6)
_cell_length_b 12.9620(5)
_cell_length_c 22.1453(8)
_cell_measurement_reflns_used 5421
_cell_measurement_temperature 173
_cell_measurement_theta_max 26.9530
_cell_measurement_theta_min 2.6240
_cell_volume 4271.2(3)
_computing_cell_refinement 'CrysAlisPro, Agilent Technologies'
_computing_data_collection 'CrysAlisPro, Agilent Technologies'
_computing_data_reduction 'CrysAlisPro, Agilent Technologies'
_computing_molecular_graphics 'Bruker SHELXTL'
_computing_publication_material 'CIFTAB-2013 (Sheldrick, 2013)'
_computing_structure_refinement 'SHELXL-2013 (Sheldrick, 2013)'
_computing_structure_solution 'SHELXS-2013 (Sheldrick, 2013)'
_diffrn_ambient_temperature 173
_diffrn_detector_area_resol_mean 16.0382
_diffrn_measured_fraction_theta_full 0.986
_diffrn_measured_fraction_theta_max 0.802
_diffrn_measurement_device_type 'Agilent Xcalibur 3 E'
_diffrn_measurement_method 'omega scans'
_diffrn_radiation_type MoK\a
_diffrn_radiation_wavelength 0.71073
_diffrn_reflns_av_R_equivalents 0.0295
_diffrn_reflns_av_unetI/netI 0.0579
_diffrn_reflns_Laue_measured_fraction_full 0.986
_diffrn_reflns_Laue_measured_fraction_max 0.802
_diffrn_reflns_limit_h_max 18
_diffrn_reflns_limit_h_min -19
_diffrn_reflns_limit_k_max 16
_diffrn_reflns_limit_k_min -16
_diffrn_reflns_limit_l_max 28
_diffrn_reflns_limit_l_min -16
_diffrn_reflns_number 15137
_diffrn_reflns_point_group_measured_fraction_full 0.986
_diffrn_reflns_point_group_measured_fraction_max 0.802
_diffrn_reflns_theta_full 25.242
_diffrn_reflns_theta_max 28.310
_diffrn_reflns_theta_min 2.389
_diffrn_source 'Enhance (Mo) X-ray Source'
_exptl_absorpt_coefficient_mu 1.541
_exptl_absorpt_correction_T_max 0.872
_exptl_absorpt_correction_T_min 0.760
_exptl_absorpt_correction_type analytical
_exptl_absorpt_process_details
;
CrysAlisPro, Agilent Technologies,
Version 1.171.37.33a (release 28-03-2014 CrysAlis171 .NET)
(compiled Mar 28 2014,12:25:20)
Analytical numeric absorption correction using a multifaceted crystal
model based on expressions derived by R.C. Clark & J.S. Reid.
(Clark, R. C. & Reid, J. S. (1995). Acta Cryst. A51, 887-897)
Empirical absorption correction using spherical harmonics,
implemented in SCALE3 ABSPACK scaling algorithm.
;
_exptl_crystal_colour Colourless
_exptl_crystal_density_diffrn 1.179
_exptl_crystal_description blocks
_exptl_crystal_F_000 1616
_exptl_crystal_size_max 0.29
_exptl_crystal_size_mid 0.18
_exptl_crystal_size_min 0.10
_refine_diff_density_max 0.366
_refine_diff_density_min -0.313
_refine_diff_density_rms 0.060
_refine_ls_extinction_method none
_refine_ls_goodness_of_fit_ref 1.019
_refine_ls_hydrogen_treatment mixed
_refine_ls_matrix_type full
_refine_ls_number_parameters 432
_refine_ls_number_reflns 8535
_refine_ls_number_restraints 31
_refine_ls_restrained_S_all 1.029
_refine_ls_R_factor_all 0.0640
_refine_ls_R_factor_gt 0.0394
_refine_ls_shift/su_max 0.001
_refine_ls_shift/su_mean 0.000
_refine_ls_structure_factor_coef Fsqd
_refine_ls_weighting_details 'w=1/[\s^2^(Fo^2^)+(0.0366P)^2^+0.9518P] where P=(Fo^2^+2Fc^2^)/3'
_refine_ls_weighting_scheme calc
_refine_ls_wR_factor_gt 0.0792
_refine_ls_wR_factor_ref 0.0876
_reflns_Friedel_coverage 0.000
_reflns_number_gt 6459
_reflns_number_total 8535
_reflns_threshold_expression 'I > 2\s(I)'
_cod_data_source_file om5b00607_si_003.cif
_cod_data_source_block 3b
_cod_original_cell_volume 4271.1(3)
_cod_original_sg_symbol_H-M 'P 21/n'
_cod_database_code 4087801
_shelx_space_group_comment
;
The symmetry employed for this shelxl refinement is uniquely defined
by the following loop, which should always be used as a source of
symmetry information in preference to the above space-group names.
They are only intended as comments.
;
_shelxl_version_number 2013-4

loop_
_space_group_symop_operation_xyz
'x, y, z'
'-x+1/2, y+1/2, -z+1/2'
'-x, -y, -z'
'x-1/2, -y-1/2, z-1/2'

loop_
_atom_site_label
_atom_site_type_symbol
_atom_site_fract_x
_atom_site_fract_y
_atom_site_fract_z
_atom_site_U_iso_or_equiv
_atom_site_adp_type
_atom_site_occupancy
_atom_site_site_symmetry_order
_atom_site_calc_flag
_atom_site_refinement_flags_posn
_atom_site_refinement_flags_adp
_atom_site_refinement_flags_occupancy
_atom_site_disorder_assembly
_atom_site_disorder_group
Y1 Y 0.49220(2) 0.28235(2) 0.18797(2) 0.02317(8) Uani 1 1 d . . . . .
C1 C 0.49835(18) 0.2823(2) 0.30297(11) 0.0319(6) Uani 1 1 d . . . . .
H1A H 0.4982 0.3574 0.3113 0.038 Uiso 1 1 calc R U . . .
H1B H 0.4366 0.2596 0.3048 0.038 Uiso 1 1 calc R U . . .
P2 P 0.55660(4) 0.23679(5) 0.37265(3) 0.02694(16) Uani 1 1 d . . . . .
C3 C 0.67440(17) 0.2679(2) 0.38413(11) 0.0275(6) Uani 1 1 d . . . . .
C4 C 0.7019(2) 0.3705(2) 0.38762(13) 0.0399(7) Uani 1 1 d . . . . .
H4A H 0.6583 0.4240 0.3834 0.048 Uiso 1 1 calc R U . . .
C5 C 0.7918(2) 0.3950(3) 0.39714(15) 0.0495(8) Uani 1 1 d . . . . .
H5A H 0.8100 0.4653 0.3996 0.059 Uiso 1 1 calc R U . . .
C6 C 0.8553(2) 0.3183(3) 0.40305(14) 0.0472(8) Uani 1 1 d . . . . .
H6A H 0.9174 0.3355 0.4098 0.057 Uiso 1 1 calc R U . . .
C7 C 0.82907(19) 0.2171(2) 0.39923(14) 0.0438(8) Uani 1 1 d . . . . .
H7A H 0.8730 0.1640 0.4028 0.053 Uiso 1 1 calc R U . . .
C8 C 0.73876(18) 0.1917(2) 0.39015(13) 0.0364(7) Uani 1 1 d . . . . .
H8A H 0.7211 0.1213 0.3881 0.044 Uiso 1 1 calc R U . . .
C9 C 0.51892(17) 0.29234(19) 0.43891(12) 0.0295(6) Uani 1 1 d . . . . .
C10 C 0.5772(2) 0.3181(2) 0.49241(13) 0.0392(7) Uani 1 1 d . . . . .
H10A H 0.6397 0.3052 0.4958 0.047 Uiso 1 1 calc R U . . .
C11 C 0.5462(2) 0.3624(2) 0.54131(14) 0.0475(8) Uani 1 1 d . . . . .
H11A H 0.5874 0.3802 0.5777 0.057 Uiso 1 1 calc R U . . .
C12 C 0.4566(2) 0.3806(2) 0.53727(15) 0.0495(8) Uani 1 1 d . . . . .
H12A H 0.4354 0.4109 0.5709 0.059 Uiso 1 1 calc R U . . .
C13 C 0.3976(2) 0.3552(3) 0.48504(15) 0.0555(9) Uani 1 1 d . . . . .
H13A H 0.3352 0.3680 0.4824 0.067 Uiso 1 1 calc R U . . .
C14 C 0.4278(2) 0.3108(3) 0.43548(14) 0.0503(8) Uani 1 1 d . . . . .
H14A H 0.3861 0.2930 0.3993 0.060 Uiso 1 1 calc R U . . .
C15 C 0.54572(17) 0.0988(2) 0.37850(13) 0.0308(6) Uani 1 1 d . . . . .
C16 C 0.5676(2) 0.0509(2) 0.43563(14) 0.0445(8) Uani 1 1 d . . . . .
H16A H 0.5871 0.0911 0.4716 0.053 Uiso 1 1 calc R U . . .
C17 C 0.5611(2) -0.0553(3) 0.44020(17) 0.0538(9) Uani 1 1 d . . . . .
H17A H 0.5760 -0.0875 0.4793 0.065 Uiso 1 1 calc R U . . .
C18 C 0.5334(2) -0.1139(2) 0.38892(19) 0.0538(9) Uani 1 1 d . . . . .
H18A H 0.5288 -0.1866 0.3925 0.065 Uiso 1 1 calc R U . . .
C19 C 0.51210(19) -0.0676(2) 0.33191(17) 0.0480(8) Uani 1 1 d . . . . .
H19A H 0.4933 -0.1085 0.2962 0.058 Uiso 1 1 calc R U . . .
C20 C 0.51823(17) 0.0391(2) 0.32674(13) 0.0350(7) Uani 1 1 d . . . . .
H20A H 0.5034 0.0709 0.2875 0.042 Uiso 1 1 calc R U . . .
N21 N 0.40944(16) 0.14731(17) 0.16466(11) 0.0380(6) Uani 1 1 d D . . . .
H21 H 0.3660(12) 0.152(2) 0.1871(10) 0.067(11) Uiso 1 1 d D . . . .
C22 C 0.39526(19) 0.0547(2) 0.12606(13) 0.0395(7) Uani 1 1 d D . . . .
C23 C 0.2996(3) 0.0433(4) 0.0946(3) 0.096(2) Uani 0.784(5) 1 d D . P A 1
H23A H 0.2816 0.1037 0.0685 0.143 Uiso 0.784(5) 1 calc R U P A 1
H23B H 0.2612 0.0380 0.1255 0.143 Uiso 0.784(5) 1 calc R U P A 1
H23C H 0.2931 -0.0191 0.0692 0.143 Uiso 0.784(5) 1 calc R U P A 1
C24 C 0.4566(3) 0.0635(3) 0.07809(19) 0.0572(14) Uani 0.784(5) 1 d D . P A 1
H24A H 0.4361 0.1206 0.0499 0.086 Uiso 0.784(5) 1 calc R U P A 1
H24B H 0.4542 -0.0010 0.0547 0.086 Uiso 0.784(5) 1 calc R U P A 1
H24C H 0.5186 0.0764 0.0991 0.086 Uiso 0.784(5) 1 calc R U P A 1
C25 C 0.4256(3) -0.0447(3) 0.1639(2) 0.0599(15) Uani 0.784(5) 1 d D . P A 1
H25A H 0.4890 -0.0385 0.1833 0.090 Uiso 0.784(5) 1 calc R U P A 1
H25B H 0.4177 -0.1047 0.1364 0.090 Uiso 0.784(5) 1 calc R U P A 1
H25C H 0.3891 -0.0536 0.1956 0.090 Uiso 0.784(5) 1 calc R U P A 1
C23' C 0.3397(10) 0.0781(13) 0.0609(5) 0.064(5) Uiso 0.216(5) 1 d D . P A 2
H23D H 0.3792 0.1080 0.0352 0.096 Uiso 0.216(5) 1 calc R U P A 2
H23E H 0.2916 0.1270 0.0644 0.096 Uiso 0.216(5) 1 calc R U P A 2
H23F H 0.3134 0.0140 0.0421 0.096 Uiso 0.216(5) 1 calc R U P A 2
C24' C 0.4812(7) 0.0084(12) 0.1250(7) 0.060(5) Uiso 0.216(5) 1 d D . P A 2
H24D H 0.5157 0.0533 0.1024 0.090 Uiso 0.216(5) 1 calc R U P A 2
H24E H 0.4723 -0.0589 0.1045 0.090 Uiso 0.216(5) 1 calc R U P A 2
H24F H 0.5141 -0.0008 0.1672 0.090 Uiso 0.216(5) 1 calc R U P A 2
C25' C 0.3334(9) -0.0163(11) 0.1577(6) 0.055(5) Uiso 0.216(5) 1 d D . P A 2
H25D H 0.3593 -0.0230 0.2015 0.083 Uiso 0.216(5) 1 calc R U P A 2
H25E H 0.3289 -0.0846 0.1384 0.083 Uiso 0.216(5) 1 calc R U P A 2
H25F H 0.2734 0.0145 0.1529 0.083 Uiso 0.216(5) 1 calc R U P A 2
N31 N 0.40217(13) 0.42369(16) 0.18218(9) 0.0271(5) Uani 1 1 d . . . . .
Si32 Si 0.28745(5) 0.41645(6) 0.16460(4) 0.0399(2) Uani 1 1 d . . . . .
C33 C 0.2437(2) 0.3327(3) 0.22115(17) 0.0644(10) Uani 1 1 d . . . . .
H33A H 0.2592 0.3633 0.2623 0.097 Uiso 1 1 calc R U . . .
H33B H 0.2707 0.2639 0.2215 0.097 Uiso 1 1 calc R U . . .
H33C H 0.1782 0.3269 0.2093 0.097 Uiso 1 1 calc R U . . .
C34 C 0.2475(2) 0.3591(3) 0.08693(16) 0.0728(11) Uani 1 1 d . . . . .
H34A H 0.2601 0.4069 0.0553 0.109 Uiso 1 1 calc R U . . .
H34B H 0.1827 0.3465 0.0809 0.109 Uiso 1 1 calc R U . . .
H34C H 0.2788 0.2937 0.0838 0.109 Uiso 1 1 calc R U . . .
C35 C 0.2278(2) 0.5432(3) 0.1630(2) 0.0863(14) Uani 1 1 d . . . . .
H35A H 0.2459 0.5878 0.1317 0.129 Uiso 1 1 calc R U . . .
H35B H 0.2436 0.5763 0.2034 0.129 Uiso 1 1 calc R U . . .
H35C H 0.1628 0.5317 0.1530 0.129 Uiso 1 1 calc R U . . .
Si36 Si 0.45823(5) 0.53363(6) 0.20724(3) 0.02979(18) Uani 1 1 d . . . . .
C37 C 0.4419(2) 0.6426(2) 0.15090(15) 0.0528(9) Uani 1 1 d . . . . .
H37A H 0.4497 0.6174 0.1105 0.079 Uiso 1 1 calc R U . . .
H37B H 0.4863 0.6967 0.1649 0.079 Uiso 1 1 calc R U . . .
H37C H 0.3812 0.6709 0.1478 0.079 Uiso 1 1 calc R U . . .
C38 C 0.58226(17) 0.5065(2) 0.22217(13) 0.0395(7) Uani 1 1 d . . . . .
H38A H 0.5990 0.4773 0.1851 0.059 Uiso 1 1 calc R U . . .
H38B H 0.5971 0.4572 0.2561 0.059 Uiso 1 1 calc R U . . .
H38C H 0.6154 0.5709 0.2331 0.059 Uiso 1 1 calc R U . . .
C39 C 0.4334(2) 0.5848(2) 0.28192(14) 0.0530(9) Uani 1 1 d . . . . .
H39A H 0.3722 0.6126 0.2750 0.079 Uiso 1 1 calc R U . . .
H39B H 0.4763 0.6395 0.2975 0.079 Uiso 1 1 calc R U . . .
H39C H 0.4387 0.5287 0.3121 0.079 Uiso 1 1 calc R U . . .
N41 N 0.61204(13) 0.27544(15) 0.14070(9) 0.0238(5) Uani 1 1 d . . . . .
Si42 Si 0.59969(5) 0.31974(6) 0.06696(3) 0.02970(18) Uani 1 1 d . . . . .
C43 C 0.6148(2) 0.2183(2) 0.00896(13) 0.0521(9) Uani 1 1 d . . . . .
H43A H 0.6783 0.1985 0.0150 0.078 Uiso 1 1 calc R U . . .
H43B H 0.5955 0.2459 -0.0326 0.078 Uiso 1 1 calc R U . . .
H43C H 0.5785 0.1577 0.0143 0.078 Uiso 1 1 calc R U . . .
C44 C 0.48325(18) 0.3713(2) 0.04261(13) 0.0395(7) Uani 1 1 d . . . . .
H44A H 0.4731 0.4269 0.0705 0.059 Uiso 1 1 calc R U . . .
H44B H 0.4397 0.3159 0.0439 0.059 Uiso 1 1 calc R U . . .
H44C H 0.4759 0.3983 0.0006 0.059 Uiso 1 1 calc R U . . .
C45 C 0.6790(2) 0.4267(2) 0.05836(15) 0.0510(8) Uani 1 1 d . . . . .
H45A H 0.6695 0.4843 0.0850 0.077 Uiso 1 1 calc R U . . .
H45B H 0.6682 0.4498 0.0155 0.077 Uiso 1 1 calc R U . . .
H45C H 0.7410 0.4019 0.0701 0.077 Uiso 1 1 calc R U . . .
Si46 Si 0.71026(5) 0.22605(6) 0.18068(3) 0.02748(17) Uani 1 1 d . . . . .
C47 C 0.78759(18) 0.1714(2) 0.13171(13) 0.0393(7) Uani 1 1 d . . . . .
H47A H 0.8053 0.2261 0.1059 0.059 Uiso 1 1 calc R U . . .
H47B H 0.7565 0.1166 0.1055 0.059 Uiso 1 1 calc R U . . .
H47D H 0.8412 0.1429 0.1582 0.059 Uiso 1 1 calc R U . . .
C48 C 0.77992(19) 0.3238(2) 0.23048(14) 0.0451(8) Uani 1 1 d . . . . .
H48A H 0.7943 0.3809 0.2050 0.068 Uiso 1 1 calc R U . . .
H48D H 0.8357 0.2915 0.2517 0.068 Uiso 1 1 calc R U . . .
H48B H 0.7463 0.3502 0.2609 0.068 Uiso 1 1 calc R U . . .
C49 C 0.68037(18) 0.1205(2) 0.23119(13) 0.0386(7) Uani 1 1 d . . . . .
H49D H 0.6398 0.1477 0.2569 0.058 Uiso 1 1 calc R U . . .
H49A H 0.7352 0.0943 0.2575 0.058 Uiso 1 1 calc R U . . .
H49B H 0.6505 0.0643 0.2055 0.058 Uiso 1 1 calc R U . . .

loop_
_atom_site_aniso_label
_atom_site_aniso_U_11
_atom_site_aniso_U_22
_atom_site_aniso_U_33
_atom_site_aniso_U_23
_atom_site_aniso_U_13
_atom_site_aniso_U_12
Y1 0.02102(13) 0.02387(14) 0.02463(13) -0.00126(11) 0.00433(9) 0.00002(10)
C1 0.0349(16) 0.0345(15) 0.0257(15) 0.0019(12) 0.0048(12) 0.0004(12)
P2 0.0254(4) 0.0302(4) 0.0255(4) 0.0059(3) 0.0056(3) 0.0043(3)
C3 0.0256(14) 0.0333(15) 0.0241(14) 0.0047(12) 0.0063(10) 0.0029(12)
C4 0.0394(18) 0.0378(17) 0.0433(18) 0.0047(14) 0.0101(14) 0.0032(14)
C5 0.045(2) 0.0443(19) 0.060(2) -0.0004(16) 0.0131(16) -0.0094(16)
C6 0.0294(17) 0.063(2) 0.048(2) 0.0036(17) 0.0033(13) -0.0058(16)
C7 0.0288(16) 0.052(2) 0.0488(19) 0.0082(16) 0.0034(13) 0.0072(15)
C8 0.0302(16) 0.0375(17) 0.0406(17) 0.0050(13) 0.0047(12) 0.0030(13)
C9 0.0312(15) 0.0288(15) 0.0310(15) 0.0080(12) 0.0121(12) 0.0057(12)
C10 0.0382(17) 0.0481(18) 0.0331(16) 0.0034(14) 0.0115(13) 0.0037(14)
C11 0.058(2) 0.053(2) 0.0359(18) -0.0042(15) 0.0196(15) -0.0063(16)
C12 0.071(2) 0.047(2) 0.0400(19) 0.0034(15) 0.0322(17) 0.0092(17)
C13 0.044(2) 0.076(3) 0.053(2) 0.0121(19) 0.0265(17) 0.0202(18)
C14 0.0357(18) 0.076(2) 0.0408(18) 0.0033(17) 0.0103(14) 0.0114(16)
C15 0.0243(14) 0.0318(15) 0.0391(17) 0.0094(13) 0.0132(12) 0.0037(12)
C16 0.0466(19) 0.0449(19) 0.0449(19) 0.0135(15) 0.0157(14) 0.0070(15)
C17 0.054(2) 0.048(2) 0.065(2) 0.0306(19) 0.0276(18) 0.0147(17)
C18 0.046(2) 0.0294(17) 0.095(3) 0.0142(19) 0.0363(19) 0.0027(15)
C19 0.0401(19) 0.0346(17) 0.075(2) 0.0000(17) 0.0244(17) -0.0019(14)
C20 0.0294(16) 0.0331(16) 0.0456(18) 0.0073(14) 0.0152(13) -0.0002(12)
N21 0.0351(14) 0.0333(13) 0.0481(16) -0.0112(12) 0.0143(12) -0.0093(11)
C22 0.0437(19) 0.0286(16) 0.0445(18) -0.0068(14) 0.0040(14) -0.0096(13)
C23 0.045(3) 0.075(4) 0.151(6) -0.053(4) -0.021(3) -0.017(3)
C24 0.081(4) 0.040(2) 0.050(3) -0.018(2) 0.011(2) -0.017(2)
C25 0.084(4) 0.031(2) 0.067(3) -0.006(2) 0.021(3) -0.012(2)
N31 0.0212(11) 0.0284(12) 0.0309(12) 0.0000(10) 0.0026(9) 0.0008(9)
Si32 0.0212(4) 0.0374(5) 0.0588(6) 0.0058(4) 0.0018(4) 0.0015(3)
C33 0.0330(19) 0.069(2) 0.096(3) 0.016(2) 0.0245(18) 0.0027(17)
C34 0.038(2) 0.096(3) 0.072(3) 0.000(2) -0.0190(17) -0.0120(19)
C35 0.0268(19) 0.054(2) 0.173(5) 0.008(3) 0.006(2) 0.0112(17)
Si36 0.0277(4) 0.0270(4) 0.0344(4) -0.0038(3) 0.0053(3) 0.0011(3)
C37 0.052(2) 0.0379(18) 0.068(2) 0.0098(16) 0.0083(17) -0.0026(15)
C38 0.0312(16) 0.0374(17) 0.0486(19) -0.0136(14) 0.0042(13) -0.0051(13)
C39 0.055(2) 0.050(2) 0.056(2) -0.0166(17) 0.0138(16) 0.0113(16)
N41 0.0233(11) 0.0253(11) 0.0232(11) -0.0005(9) 0.0057(8) 0.0009(9)
Si42 0.0328(4) 0.0298(4) 0.0273(4) 0.0029(3) 0.0076(3) 0.0037(3)
C43 0.074(2) 0.054(2) 0.0288(17) -0.0037(15) 0.0109(15) 0.0178(17)
C44 0.0373(17) 0.0449(18) 0.0337(17) 0.0026(14) 0.0000(12) 0.0059(14)
C45 0.046(2) 0.050(2) 0.060(2) 0.0178(17) 0.0148(16) -0.0029(15)
Si46 0.0228(4) 0.0320(4) 0.0287(4) 0.0017(3) 0.0078(3) 0.0042(3)
C47 0.0349(17) 0.0446(17) 0.0412(17) 0.0088(14) 0.0143(13) 0.0107(14)
C48 0.0304(17) 0.054(2) 0.0480(19) -0.0035(16) 0.0008(13) 0.0008(14)
C49 0.0304(16) 0.0467(18) 0.0391(17) 0.0117(14) 0.0072(12) 0.0086(13)

loop_
_atom_type_symbol
_atom_type_description
_atom_type_scat_dispersion_real
_atom_type_scat_dispersion_imag
_atom_type_scat_source
C C 0.0033 0.0016 'International Tables Vol C Tables 4.2.6.8 and 6.1.1.4'
H H 0.0000 0.0000 'International Tables Vol C Tables 4.2.6.8 and 6.1.1.4'
N N 0.0061 0.0033 'International Tables Vol C Tables 4.2.6.8 and 6.1.1.4'
P P 0.1023 0.0942 'International Tables Vol C Tables 4.2.6.8 and 6.1.1.4'
Si Si 0.0817 0.0704 'International Tables Vol C Tables 4.2.6.8 and 6.1.1.4'
Y Y -2.7962 3.5667 'International Tables Vol C Tables 4.2.6.8 and 6.1.1.4'

loop_
_geom_angle_atom_site_label_1
_geom_angle_atom_site_label_2
_geom_angle_atom_site_label_3
_geom_angle
N21 Y1 N41 109.76(8)
N21 Y1 N31 108.95(8)
N41 Y1 N31 122.10(7)
N21 Y1 C1 98.61(9)
N41 Y1 C1 125.85(8)
N31 Y1 C1 87.94(8)
P2 C1 Y1 144.39(14)
C1 P2 C3 111.96(12)
C1 P2 C15 111.37(13)
C3 P2 C15 108.29(12)
C1 P2 C9 113.52(12)
C3 P2 C9 104.56(12)
C15 P2 C9 106.72(12)
C8 C3 C4 118.7(3)
C8 C3 P2 121.2(2)
C4 C3 P2 120.1(2)
C5 C4 C3 120.4(3)
C6 C5 C4 120.3(3)
C7 C6 C5 119.9(3)
C6 C7 C8 120.3(3)
C3 C8 C7 120.4(3)
C10 C9 C14 118.3(2)
C10 C9 P2 122.7(2)
C14 C9 P2 118.9(2)
C9 C10 C11 121.1(3)
C12 C11 C10 120.1(3)
C13 C12 C11 120.0(3)
C12 C13 C14 120.5(3)
C9 C14 C13 120.0(3)
C20 C15 C16 119.1(3)
C20 C15 P2 120.9(2)
C16 C15 P2 119.9(2)
C17 C16 C15 120.1(3)
C18 C17 C16 120.5(3)
C17 C18 C19 120.1(3)
C18 C19 C20 120.0(3)
C15 C20 C19 120.2(3)
C22 N21 Y1 144.90(19)
C24' C22 N21 108.6(7)
N21 C22 C23 112.0(3)
N21 C22 C24 107.5(2)
C23 C22 C24 110.2(4)
C24' C22 C23' 113.5(8)
N21 C22 C23' 112.0(7)
N21 C22 C25 111.6(3)
C23 C22 C25 109.3(3)
C24 C22 C25 106.0(3)
C24' C22 C25' 112.5(7)
N21 C22 C25' 104.7(6)
C23' C22 C25' 105.3(7)
Si36 N31 Si32 122.99(12)
Si36 N31 Y1 113.60(10)
Si32 N31 Y1 122.81(11)
N31 Si32 C34 111.69(14)
N31 Si32 C33 110.69(13)
C34 Si32 C33 106.94(18)
N31 Si32 C35 114.99(13)
C34 Si32 C35 105.11(19)
C33 Si32 C35 106.93(18)
N31 Si36 C37 114.92(13)
N31 Si36 C38 108.81(11)
C37 Si36 C38 105.08(14)
N31 Si36 C39 114.29(13)
C37 Si36 C39 107.25(15)
C38 Si36 C39 105.72(13)
Si46 N41 Si42 123.32(12)
Si46 N41 Y1 118.19(10)
Si42 N41 Y1 118.48(10)
N41 Si42 C45 113.02(13)
N41 Si42 C44 108.83(12)
C45 Si42 C44 107.22(14)
N41 Si42 C43 114.35(12)
C45 Si42 C43 106.53(15)
C44 Si42 C43 106.47(14)
N41 Si46 C48 113.05(12)
N41 Si46 C49 107.32(11)
C48 Si46 C49 108.40(14)
N41 Si46 C47 114.84(11)
C48 Si46 C47 104.58(13)
C49 Si46 C47 108.44(13)

loop_
_geom_bond_atom_site_label_1
_geom_bond_atom_site_label_2
_geom_bond_distance
Y1 N21 2.158(2)
Y1 N41 2.2633(19)
Y1 N31 2.273(2)
Y1 C1 2.531(2)
C1 P2 1.730(2)
P2 C3 1.801(3)
P2 C15 1.803(3)
P2 C9 1.821(3)
C3 C8 1.377(4)
C3 C4 1.391(4)
C4 C5 1.376(4)
C5 C6 1.372(4)
C6 C7 1.369(4)
C7 C8 1.385(4)
C9 C10 1.378(4)
C9 C14 1.389(4)
C10 C11 1.384(4)
C11 C12 1.364(4)
C12 C13 1.362(4)
C13 C14 1.392(4)
C15 C20 1.380(4)
C15 C16 1.392(4)
C16 C17 1.384(4)
C17 C18 1.364(5)
C18 C19 1.380(4)
C19 C20 1.391(4)
N21 C22 1.466(3)
C22 C24' 1.439(10)
C22 C23 1.492(5)
C22 C24 1.543(5)
C22 C23' 1.556(10)
C22 C25 1.558(5)
C22 C25' 1.570(10)
N31 Si36 1.698(2)
N31 Si32 1.711(2)
Si32 C34 1.866(4)
Si32 C33 1.871(3)
Si32 C35 1.872(3)
Si36 C37 1.870(3)
Si36 C38 1.879(3)
Si36 C39 1.885(3)
N41 Si46 1.706(2)
N41 Si42 1.707(2)
Si42 C45 1.868(3)
Si42 C44 1.868(3)
Si42 C43 1.882(3)
Si46 C48 1.869(3)
Si46 C49 1.876(3)
Si46 C47 1.880(3)
